data_1543609
loop_
_publ_author_name
'Tiffany M. Smith'
'Adam Lau'
'Jon Zubieta'

_publ_section_title
;
 Hydrothermal syntheses and structures of bimetallic organoarsonate
 compounds of the Cu(II)-imine/VxOy/RAsO(3n)- family
;
_journal_name_full 'Inorganica Chimica Acta'
_journal_page_first 296
_journal_page_last 301
_journal_paper_doi 10.1016/j.ica.2013.09.046
_journal_volume 409B
_journal_year 2014
_chemical_formula_sum 'C44 H37 As4 Cu2 N4 O18 V3'
_chemical_formula_weight 1489.35
_space_group_IT_number 2
_symmetry_cell_setting triclinic
_symmetry_Int_Tables_number 2
_symmetry_space_group_name_Hall '-P 1'
_symmetry_space_group_name_H-M 'P -1'
_cell_angle_alpha 90.743(3)
_cell_angle_beta 97.993(3)
_cell_angle_gamma 112.527(3)
_cell_formula_units_Z 2
_cell_length_a 12.031(2)
_cell_length_b 12.169(2)
_cell_length_c 18.278(3)
_cell_volume 2441.4(7)
_diffrn_ambient_temperature 90
_diffrn_radiation_probe x-ray
_diffrn_radiation_type MoK\a
_diffrn_radiation_wavelength 0.71073
_exptl_absorpt_coefficient_mu 4.181
_exptl_crystal_density_diffrn 2.026
_exptl_crystal_F_000 1464
_refine_ls_goodness_of_fit_ref 1.037
_refine_ls_number_parameters 677
_refine_ls_number_reflns 8550
_refine_ls_R_factor_all 0.0314
_refine_ls_R_factor_gt 0.0239
_refine_ls_wR_factor_gt 0.0543
_refine_ls_wR_factor_ref 0.0563
_cod_data_source_file ICA-2014-409B-296-301-2.cif
_cod_data_source_block 2
_cod_depositor_comments
;
The following automatic conversions were performed:

'_journal_paper_doi' value 'doi:10.1016/j.ica.2013.09.046' was
changed to '10.1016/j.ica.2013.09.046'.

Automatic conversion script
Id: cif_fix_values 6433 2018-09-21 13:16:33Z andrius 
;
_cod_original_cell_volume 2441.4(8)
_cod_database_code 1543609

loop_
_symmetry_equiv_pos_site_id
_symmetry_equiv_pos_as_xyz
1 x,y,z
2 -x,-y,-z

loop_
_atom_site_aniso_label
_atom_site_aniso_U_11
_atom_site_aniso_U_22
_atom_site_aniso_U_33
_atom_site_aniso_U_23
_atom_site_aniso_U_13
_atom_site_aniso_U_12
V1 0.0066(2) 0.0058(2) 0.00680(18) -0.00006(15) 0.00089(15) 0.00120(17)
V2 0.0086(2) 0.0082(2) 0.00874(19) -0.00070(16) 0.00041(16) 0.00247(18)
V3 0.0085(2) 0.0100(2) 0.00927(19) 0.00047(16) 0.00104(16) 0.00272(18)
Cu1 0.00869(16) 0.00666(15) 0.00849(13) -0.00079(11) 0.00236(11) 0.00166(12)
Cu2 0.01082(16) 0.01236(16) 0.01049(14) -0.00420(12) 0.00180(12) 0.00209(13)
As1 0.00729(13) 0.00490(12) 0.00784(11) 0.00014(9) 0.00127(9) 0.00081(10)
As2 0.00636(13) 0.00706(12) 0.00852(11) 0.00084(9) 0.00116(9) 0.00176(10)
As3 0.00882(13) 0.00731(12) 0.00698(11) 0.00028(9) 0.00127(9) 0.00220(10)
As4 0.00798(13) 0.00808(13) 0.01015(12) 0.00046(9) 0.00135(10) 0.00188(10)
O1 0.0084(9) 0.0174(10) 0.0086(8) 0.0012(7) 0.0013(7) 0.0052(8)
O2 0.0107(9) 0.0082(9) 0.0142(8) 0.0003(7) 0.0064(7) 0.0008(7)
O3 0.0071(9) 0.0063(8) 0.0104(8) 0.0011(7) 0.0008(7) 0.0014(7)
O4 0.0091(9) 0.0060(8) 0.0087(8) 0.0007(6) -0.0012(7) -0.0001(7)
O5 0.0083(9) 0.0056(8) 0.0099(8) 0.0002(6) 0.0012(7) 0.0017(7)
O6 0.0131(10) 0.0090(9) 0.0088(8) 0.0006(7) 0.0010(7) 0.0028(8)
O7 0.0072(9) 0.0098(9) 0.0162(9) 0.0039(7) 0.0030(7) 0.0016(7)
O8 0.0098(10) 0.0142(9) 0.0182(9) 0.0060(7) 0.0060(7) 0.0069(8)
O9 0.0110(9) 0.0104(9) 0.0110(8) 0.0006(7) 0.0003(7) 0.0041(8)
O10 0.0146(10) 0.0094(9) 0.0138(8) -0.0016(7) 0.0037(7) 0.0038(8)
O11 0.0093(9) 0.0103(9) 0.0097(8) -0.0003(7) 0.0002(7) 0.0001(7)
O12 0.0126(10) 0.0120(9) 0.0107(8) 0.0006(7) 0.0015(7) 0.0050(8)
O13 0.0143(10) 0.0108(9) 0.0161(9) 0.0016(7) 0.0043(7) 0.0040(8)
O14 0.0095(9) 0.0124(9) 0.0123(8) 0.0024(7) 0.0020(7) 0.0033(8)
O15 0.0107(9) 0.0107(9) 0.0143(8) 0.0015(7) 0.0015(7) 0.0046(8)
O16 0.0153(10) 0.0114(9) 0.0135(8) 0.0020(7) 0.0057(7) 0.0064(8)
O17 0.0119(10) 0.0143(10) 0.0146(9) -0.0018(7) -0.0012(7) 0.0041(8)
O18 0.0221(11) 0.0159(10) 0.0141(9) 0.0024(7) 0.0047(8) 0.0104(9)
N1 0.0089(11) 0.0126(11) 0.0103(10) 0.0016(8) 0.0008(8) 0.0037(9)
N2 0.0078(11) 0.0100(11) 0.0105(10) -0.0021(8) -0.0010(8) 0.0012(9)
N3 0.0120(11) 0.0117(11) 0.0110(10) -0.0025(8) -0.0008(8) 0.0055(9)
N4 0.0141(12) 0.0138(11) 0.0139(10) -0.0039(9) -0.0009(9) 0.0063(10)
C1 0.0126(14) 0.0106(13) 0.0138(12) 0.0003(10) 0.0010(10) 0.0024(11)
C2 0.0147(15) 0.0207(15) 0.0169(13) 0.0061(11) 0.0033(11) 0.0038(12)
C3 0.0193(15) 0.0290(16) 0.0136(13) 0.0037(12) 0.0054(11) 0.0086(13)
C4 0.0216(16) 0.0220(15) 0.0138(12) -0.0022(11) 0.0056(11) 0.0102(13)
C5 0.0144(14) 0.0141(13) 0.0083(11) -0.0012(10) -0.0007(10) 0.0066(11)
C6 0.0129(14) 0.0132(13) 0.0087(11) -0.0020(10) -0.0010(10) 0.0060(11)
C7 0.0237(16) 0.0179(14) 0.0139(12) -0.0031(11) 0.0019(11) 0.0111(13)
C8 0.0275(17) 0.0127(14) 0.0192(13) -0.0056(11) -0.0006(12) 0.0086(13)
C9 0.0194(15) 0.0116(13) 0.0242(14) 0.0023(11) 0.0029(12) 0.0062(12)
C10 0.0131(14) 0.0141(13) 0.0145(12) 0.0007(10) 0.0025(10) 0.0052(11)
C11 0.0158(14) 0.0061(12) 0.0087(11) 0.0012(9) 0.0059(10) 0.0003(11)
C12 0.0204(16) 0.0126(14) 0.0253(14) -0.0002(11) 0.0076(12) 0.0054(12)
C13 0.0201(16) 0.0127(14) 0.0275(15) -0.0026(12) -0.0029(12) 0.0020(12)
C14 0.041(2) 0.0144(15) 0.0339(17) 0.0030(13) 0.0184(15) 0.0126(15)
C15 0.0295(19) 0.0198(16) 0.0287(16) -0.0053(13) -0.0050(14) -0.0036(14)
C16 0.046(2) 0.0067(13) 0.0212(14) -0.0011(11) 0.0158(14) -0.0011(13)
C17 0.0095(13) 0.0110(13) 0.0137(12) -0.0012(10) -0.0015(10) 0.0046(11)
C18 0.0213(16) 0.0144(14) 0.0137(12) -0.0015(11) 0.0044(11) -0.0007(12)
C19 0.0176(16) 0.0296(17) 0.0157(13) -0.0057(12) 0.0039(12) -0.0029(13)
C20 0.0212(16) 0.0132(14) 0.0270(15) -0.0011(12) 0.0017(12) -0.0018(12)
C21 0.0252(18) 0.038(2) 0.0204(15) -0.0159(14) 0.0039(13) -0.0007(15)
C22 0.0149(15) 0.0216(16) 0.0287(15) -0.0145(13) -0.0035(12) 0.0034(13)
C23 0.0163(14) 0.0123(13) 0.0156(12) 0.0006(10) -0.0001(11) 0.0074(11)
C24 0.0203(15) 0.0146(14) 0.0164(13) 0.0050(11) 0.0046(11) 0.0080(12)
C25 0.0223(16) 0.0240(15) 0.0113(12) 0.0016(11) 0.0025(11) 0.0152(13)
C26 0.0178(15) 0.0176(14) 0.0101(11) -0.0036(10) -0.0008(10) 0.0089(12)
C27 0.0130(14) 0.0149(13) 0.0122(12) -0.0040(10) -0.0024(10) 0.0086(11)
C28 0.0108(13) 0.0153(13) 0.0132(12) -0.0030(10) -0.0028(10) 0.0068(11)
C29 0.0143(14) 0.0161(14) 0.0159(12) -0.0052(11) -0.0024(11) 0.0068(12)
C30 0.0175(15) 0.0142(14) 0.0238(14) -0.0073(11) -0.0055(12) 0.0061(12)
C31 0.0148(15) 0.0157(14) 0.0256(14) 0.0022(12) 0.0032(12) 0.0042(12)
C32 0.0166(15) 0.0176(14) 0.0164(13) -0.0017(11) 0.0029(11) 0.0058(12)
C33 0.0176(14) 0.0065(12) 0.0076(11) 0.0002(9) 0.0040(10) 0.0026(11)
C34 0.0181(14) 0.0115(13) 0.0164(12) 0.0045(10) 0.0047(11) 0.0073(12)
C35 0.0172(14) 0.0103(13) 0.0147(12) 0.0001(10) 0.0007(10) 0.0040(11)
C36 0.0275(16) 0.0135(14) 0.0136(12) 0.0039(11) 0.0005(11) 0.0080(13)
C37 0.0256(16) 0.0166(14) 0.0217(14) 0.0061(11) 0.0145(12) 0.0104(13)
C38 0.0355(18) 0.0126(14) 0.0134(12) 0.0052(11) 0.0095(12) 0.0096(13)
C39 0.0067(13) 0.0082(12) 0.0167(12) -0.0019(10) 0.0035(10) 0.0002(10)
C40 0.0246(16) 0.0145(14) 0.0162(13) 0.0034(11) 0.0003(11) 0.0060(12)
C41 0.0139(14) 0.0128(13) 0.0157(12) 0.0032(10) 0.0020(10) 0.0029(11)
C42 0.0310(18) 0.0084(13) 0.0256(14) 0.0055(11) 0.0055(13) 0.0049(13)
C43 0.0151(15) 0.0180(14) 0.0155(12) -0.0030(11) -0.0006(11) 0.0036(12)
C44 0.0172(15) 0.0130(14) 0.0241(14) -0.0069(11) 0.0051(12) 0.0004(12)

loop_
_atom_site_label
_atom_site_type_symbol
_atom_site_fract_x
_atom_site_fract_y
_atom_site_fract_z
_atom_site_U_iso_or_equiv
V1 V 0.07324(4) 0.48787(4) 0.07661(2) 0.00681(9)
V2 V 0.24475(4) 0.12059(4) 0.55507(2) 0.00887(9)
V3 V 0.63003(4) 0.05434(4) 0.40366(2) 0.00958(9)
Cu1 Cu 0.20467(3) 0.53379(3) 0.89594(2) 0.00826(7)
Cu2 Cu 0.08163(3) 0.83356(3) 0.45836(2) 0.01199(7)
As1 As 0.16537(2) 0.72341(2) 0.98782(2) 0.00714(6)
As2 As 0.35937(2) 0.51009(2) 0.05457(2) 0.00757(6)
As3 As 0.97834(2) 0.92212(2) 0.58563(2) 0.00799(6)
As4 As 0.50268(2) 0.17176(2) 0.50690(2) 0.00913(6)
O1 O 0.36647(15) 0.52504(16) 0.96443(9) 0.0114(4)
O2 O 0.24533(16) 0.69981(15) 0.92499(9) 0.0114(4)
O3 O 0.01608(15) 0.68610(15) 0.95272(9) 0.0083(3)
O4 O 0.18038(15) 0.65279(15) 0.06692(9) 0.0091(3)
O5 O 0.93804(15) 0.50982(14) 0.05106(9) 0.0083(3)
O6 O 0.08219(16) 0.48769(15) 0.16523(9) 0.0108(4)
O7 O 0.21654(15) 0.44239(15) 0.07131(9) 0.0114(4)
O8 O 0.42773(16) 0.41472(16) 0.08745(10) 0.0130(4)
O9 O 0.87656(16) 0.97156(15) 0.53702(9) 0.0110(4)
O10 O 0.98807(16) 0.81023(15) 0.53629(9) 0.0127(4)
O11 O 0.10831(16) 0.04263(15) 0.60923(9) 0.0110(4)
O12 O 0.34756(16) 0.09874(15) 0.62017(9) 0.0117(4)
O13 O 0.25723(16) 0.25453(16) 0.57257(9) 0.0138(4)
O14 O 0.35527(16) 0.15242(15) 0.48037(9) 0.0116(4)
O15 O 0.51793(16) 0.07015(15) 0.56608(9) 0.0118(4)
O16 O 0.55502(16) 0.16397(15) 0.42646(9) 0.0127(4)
O17 O 0.75565(16) 0.10554(16) 0.46573(9) 0.0143(4)
O18 O 0.65653(17) 0.10198(16) 0.32272(9) 0.0162(4)
N1 N 0.29426(19) 0.56911(19) 0.80732(11) 0.0108(4)
N2 N 0.16126(19) 0.36730(19) 0.85576(11) 0.0104(4)
N3 N 0.1553(2) 0.83658(19) 0.36806(11) 0.0116(4)
N4 N 0.9848(2) 0.6631(2) 0.41774(11) 0.0140(5)
C1 C 0.3612(2) 0.6777(2) 0.78763(13) 0.0131(5)
C2 C 0.4333(3) 0.6939(3) 0.73261(14) 0.0183(6)
C3 C 0.4371(3) 0.5934(3) 0.69794(14) 0.0205(6)
C4 C 0.3667(3) 0.4806(3) 0.71672(14) 0.0183(6)
C5 C 0.2946(2) 0.4710(2) 0.77144(13) 0.0122(5)
C6 C 0.2129(2) 0.3565(2) 0.79599(13) 0.0116(5)
C7 C 0.1874(3) 0.2452(2) 0.76122(14) 0.0177(6)
C8 C 0.1115(3) 0.1440(2) 0.79040(15) 0.0201(6)
C9 C 0.0626(3) 0.1555(2) 0.85321(15) 0.0184(6)
C10 C 0.0893(2) 0.2690(2) 0.88440(14) 0.0139(5)
C11 C 0.2312(2) 0.8886(2) 0.02027(13) 0.0110(5)
C12 C 0.1589(3) 0.9551(2) 0.01262(15) 0.0194(6)
C13 C 0.3512(3) 0.9391(3) 0.05482(16) 0.0221(6)
C14 C 0.2086(3) 0.0738(3) 0.04180(17) 0.0278(7)
C15 C 0.3992(3) 0.0575(3) 0.08331(17) 0.0311(8)
C16 C 0.3280(3) 0.1240(3) 0.07739(15) 0.0269(7)
C17 C 0.4521(2) 0.6604(2) 0.10945(13) 0.0116(5)
C18 C 0.5379(3) 0.7486(2) 0.07652(14) 0.0186(6)
C19 C 0.4367(3) 0.6787(3) 0.18168(15) 0.0246(7)
C20 C 0.6099(3) 0.8571(3) 0.11661(16) 0.0233(6)
C21 C 0.5090(3) 0.7876(3) 0.22098(16) 0.0321(8)
C22 C 0.5947(3) 0.8763(3) 0.18838(16) 0.0238(7)
C23 C 0.2476(2) 0.9295(2) 0.34889(14) 0.0145(5)
C24 C 0.2867(3) 0.9294(2) 0.28089(14) 0.0165(6)
C25 C 0.2271(3) 0.8304(3) 0.23096(14) 0.0174(6)
C26 C 0.1343(2) 0.7326(2) 0.25151(13) 0.0149(6)
C27 C 0.1011(2) 0.7363(2) 0.32119(13) 0.0129(5)
C28 C 0.0115(2) 0.6341(2) 0.35250(13) 0.0131(5)
C29 C 0.9627(2) 0.5170(2) 0.32178(14) 0.0157(6)
C30 C 0.8847(3) 0.4283(2) 0.35891(15) 0.0195(6)
C31 C 0.8558(3) 0.4587(3) 0.42510(15) 0.0192(6)
C32 C 0.9069(2) 0.5768(2) 0.45291(14) 0.0171(6)
C33 C 0.9304(2) 0.8608(2) 0.67650(13) 0.0110(5)
C34 C 0.8145(3) 0.8364(2) 0.69370(14) 0.0146(5)
C35 C 0.0173(3) 0.8356(2) 0.72475(14) 0.0146(5)
C36 C 0.9873(3) 0.7867(2) 0.79108(14) 0.0184(6)
C37 C 0.7864(3) 0.7883(2) 0.76110(15) 0.0195(6)
C38 C 0.8725(3) 0.7640(2) 0.80963(14) 0.0198(6)
C39 C 0.5964(2) 0.3261(2) 0.55545(14) 0.0112(5)
C40 C 0.6033(3) 0.4294(2) 0.52081(15) 0.0192(6)
C41 C 0.6583(2) 0.3329(2) 0.62668(14) 0.0149(5)
C42 C 0.6755(3) 0.5402(2) 0.55688(16) 0.0223(6)
C43 C 0.7309(3) 0.4446(2) 0.66256(14) 0.0174(6)
C44 C 0.7395(3) 0.5469(2) 0.62754(15) 0.0196(6)
H8A H 0.4971 0.4362 1.0748 0.019
H1 H 0.3590 0.7458 0.8123 0.016
H2 H 0.4790 0.7715 0.7190 0.022
H3 H 0.4880 0.6019 0.6613 0.025
H4 H 0.3677 0.4114 0.6927 0.022
H7 H 0.2215 0.2386 0.7183 0.021
H8 H 0.0929 0.0672 0.7675 0.024
H9 H 0.0120 0.0869 0.8744 0.022
H10 H 0.0557 0.2774 0.9272 0.017
H12 H 0.0772 0.9204 0.9880 0.023
H13 H 0.4003 0.8935 1.0591 0.027
H14 H 0.1602 1.1201 1.0372 0.033
H15 H 0.4815 1.0928 1.1070 0.037
H16 H 0.3610 1.2042 1.0978 0.032
H18 H 0.5476 0.7354 1.0269 0.022
H19 H 0.3780 0.6180 1.2041 0.029
H20 H 0.6694 0.9176 1.0944 0.028
H21 H 0.4993 0.8010 1.2706 0.038
H22 H 0.6429 0.9504 1.2155 0.029
H23 H 0.2876 0.9977 0.3828 0.017
H24 H 0.3531 0.9959 0.2688 0.02
H25 H 0.2497 0.8299 0.1832 0.021
H26 H 0.0936 0.6635 0.2184 0.018
H29 H -0.0175 0.4980 0.2760 0.019
H30 H -0.1485 0.3477 0.3392 0.023
H31 H -0.1982 0.3994 0.4510 0.023
H32 H -0.1135 0.5978 0.4980 0.021
H34 H -0.2446 0.8522 0.6602 0.018
H35 H 0.0958 0.8517 0.7123 0.018
H36 H 0.0454 0.7686 0.8239 0.022
H37 H -0.2920 0.7722 0.7738 0.023
H38 H -0.1469 0.7319 0.8555 0.024
H40 H 0.5589 1.4240 0.4728 0.023
H41 H 0.6511 1.2622 0.6506 0.018
H42 H 0.6812 1.6110 0.5335 0.027
H43 H 0.7744 1.4503 0.7110 0.021
H44 H 0.7897 1.6227 0.6520 0.024

loop_
_geom_angle_atom_site_label_1
_geom_angle_atom_site_label_2
_geom_angle_atom_site_label_3
_geom_angle
_geom_angle_site_symmetry_1
_geom_angle_site_symmetry_2
_geom_angle_site_symmetry_3
_geom_angle_publ_flag
Cu1 As1 O2 35.10(6) . . . yes
Cu1 As1 O3 97.04(6) . . . yes
Cu1 As1 O4 90.80(6) . . 1_556 yes
Cu1 As1 C11 144.07(8) . . 1_556 yes
O2 As1 O3 112.61(9) . . . yes
O2 As1 O4 111.86(9) . . 1_556 yes
O2 As1 C11 109.47(10) . . 1_556 yes
O3 As1 O4 110.97(9) . . 1_556 yes
O3 As1 C11 107.14(10) . . 1_556 yes
O4 As1 C11 104.35(9) 1_556 . 1_556 yes
O7 As2 O8 103.15(9) . . . yes
O7 As2 C17 115.22(10) . . . yes
O1 As2 O7 112.53(9) 1_554 . . yes
O8 As2 C17 105.56(10) . . . yes
O1 As2 O8 110.14(9) 1_554 . . yes
O1 As2 C17 109.75(9) 1_554 . . yes
O11 As3 C33 105.67(9) 1_665 . . yes
O9 As3 O11 106.33(9) . . 1_665 yes
O9 As3 O10 109.91(9) . . . yes
O9 As3 C33 112.51(10) . . . yes
O10 As3 C33 106.34(9) . . . yes
O10 As3 O11 116.16(10) . . 1_665 yes
O14 As4 O15 112.62(9) . . . yes
O14 As4 C39 111.48(10) . . . yes
O15 As4 O16 113.18(9) . . . yes
O14 As4 O16 104.41(9) . . . yes
O16 As4 C39 107.94(10) . . . yes
O15 As4 C39 107.18(10) . . . yes
As1 Cu1 O2 30.03(6) . . . yes
As1 Cu1 O1 100.37(5) . . . yes
O5 Cu1 N2 93.82(8) 2_666 . . yes
O1 Cu1 N2 88.81(8) . . . yes
O1 Cu1 O5 112.87(7) . . 2_666 yes
As1 Cu1 N1 123.63(6) . . . yes
As1 Cu1 N2 153.25(7) . . . yes
As1 Cu1 O5 59.45(5) . . 2_666 yes
O1 Cu1 O2 94.65(8) . . . yes
O1 Cu1 N1 90.13(8) . . . yes
O2 Cu1 N2 174.35(8) . . . yes
O2 Cu1 O5 88.96(8) . . 2_666 yes
O2 Cu1 N1 94.52(8) . . . yes
O5 Cu1 N1 156.41(8) 2_666 . . yes
N1 Cu1 N2 80.99(9) . . . yes
O17 Cu2 N3 97.11(9) 2_666 . . yes
N3 Cu2 N4 81.09(9) . . 1_455 yes
O10 Cu2 N3 170.55(9) 1_455 . . yes
O9 Cu2 N4 153.40(8) 2_676 . 1_455 yes
O9 Cu2 O17 80.47(7) 2_676 . 2_666 yes
O9 Cu2 N3 93.43(8) 2_676 . . yes
O10 Cu2 N4 90.43(8) 1_455 . 1_455 yes
O10 Cu2 O17 91.21(8) 1_455 . 2_666 yes
O9 Cu2 O10 92.33(7) 2_676 . 1_455 yes
O17 Cu2 N4 125.94(9) 2_666 . 1_455 yes
O4 V1 O6 100.35(8) . . . yes
O4 V1 O7 88.00(8) . . . yes
O5 V1 O6 179.38(8) 2_665 . . yes
O5 V1 O7 161.34(7) 1_455 . . yes
O3 V1 O7 80.73(8) 2_566 . . yes
O5 V1 O7 84.23(7) 2_665 . . yes
O3 V1 O5 89.65(8) 2_566 . 1_455 yes
O5 V1 O5 78.33(7) 1_455 . 2_665 yes
O3 V1 O5 79.86(6) 2_566 . 2_665 yes
O3 V1 O6 100.73(8) 2_566 . . yes
O4 V1 O5 79.04(6) . . 2_665 yes
O4 V1 O5 95.09(8) . . 1_455 yes
O3 V1 O4 156.94(7) 2_566 . . yes
O6 V1 O7 95.68(9) . . . yes
O5 V1 O6 101.83(9) 1_455 . . yes
O9 V2 O13 116.46(9) 2_666 . . yes
O13 V2 O14 98.38(9) . . . yes
O11 V2 O12 93.42(8) . . . yes
O11 V2 O13 96.59(9) . . . yes
O11 V2 O14 161.98(7) . . . yes
O9 V2 O11 84.78(7) 2_666 . . yes
O12 V2 O13 105.57(9) . . . yes
O12 V2 O14 92.17(9) . . . yes
O9 V2 O12 137.88(8) 2_666 . . yes
O9 V2 O14 79.61(8) 2_666 . . yes
O17 V3 O18 111.44(10) . . . yes
O12 V3 O17 92.61(9) 2_656 . . yes
O15 V3 O16 84.49(8) 2_656 . . yes
O16 V3 O17 100.47(9) . . . yes
O16 V3 O18 95.00(9) . . . yes
O12 V3 O16 161.40(8) 2_656 . . yes
O15 V3 O17 117.36(8) 2_656 . . yes
O12 V3 O18 92.43(8) 2_656 . . yes
O15 V3 O18 130.46(9) 2_656 . . yes
O12 V3 O15 77.73(8) 2_656 . 2_656 yes
As2 O1 Cu1 116.16(10) 1_556 . . yes
As1 O2 Cu1 114.87(10) . . . yes
As1 O3 V1 113.25(10) . . 2_566 yes
As1 O4 V1 121.66(10) 1_554 . . yes
Cu1 O5 V1 124.45(9) 2_666 . 2_665 yes
V1 O5 V1 101.67(8) 1_655 . 2_665 yes
Cu1 O5 V1 128.11(9) 2_666 . 1_655 yes
As2 O7 V1 136.69(10) . . . yes
As2 O8 H8A 109.00 . . 1_554 no
Cu2 O9 V2 113.22(8) 2_676 . 2_666 yes
As3 O9 V2 123.67(10) . . 2_666 yes
As3 O9 Cu2 118.82(9) . . 2_676 yes
As3 O10 Cu2 123.44(10) . . 1_655 yes
As3 O11 V2 131.15(10) 1_445 . . yes
V2 O12 V3 111.81(9) . . 2_656 yes
As4 O14 V2 119.56(9) . . . yes
As4 O15 V3 119.87(11) . . 2_656 yes
As4 O16 V3 124.34(10) . . . yes
Cu2 O17 V3 177.44(12) 2_666 . . yes
C1 N1 C5 119.4(2) . . . yes
Cu1 N1 C1 126.12(17) . . . yes
Cu1 N1 C5 114.09(16) . . . yes
C6 N2 C10 119.7(2) . . . yes
Cu1 N2 C10 124.97(17) . . . yes
Cu1 N2 C6 115.28(16) . . . yes
Cu2 N3 C23 125.32(17) . . . yes
Cu2 N3 C27 115.21(17) . . . yes
C23 N3 C27 119.4(2) . . . yes
Cu2 N4 C32 125.74(17) 1_655 . . yes
Cu2 N4 C28 114.77(17) 1_655 . 1_655 yes
C28 N4 C32 119.2(2) 1_655 . . yes
N1 C1 C2 122.4(2) . . . yes
C1 C2 C3 118.1(3) . . . no
C2 C3 C4 120.1(3) . . . no
C3 C4 C5 118.6(3) . . . no
C4 C5 C6 124.5(2) . . . no
N1 C5 C4 121.4(2) . . . yes
N1 C5 C6 114.2(2) . . . yes
N2 C6 C5 114.7(2) . . . yes
N2 C6 C7 121.1(2) . . . yes
C5 C6 C7 124.2(2) . . . no
C6 C7 C8 118.8(3) . . . no
C7 C8 C9 119.7(2) . . . no
C8 C9 C10 118.7(2) . . . no
N2 C10 C9 121.8(2) . . . yes
As1 C11 C12 120.89(19) 1_554 . . yes
As1 C11 C13 118.1(2) 1_554 . . yes
C12 C11 C13 120.9(2) . . . no
C11 C12 C14 119.0(3) . . 1_565 no
C11 C13 C15 119.3(3) . . 1_565 no
C12 C14 C16 120.3(3) 1_545 . . no
C13 C15 C16 120.5(3) 1_545 . . no
C14 C16 C15 120.1(3) . . . no
As2 C17 C18 118.78(18) . . . yes
As2 C17 C19 120.5(2) . . . yes
C18 C17 C19 120.7(2) . . . no
C17 C18 C20 119.7(3) . . . no
C17 C19 C21 119.0(3) . . . no
C18 C20 C22 120.0(3) . . . no
C19 C21 C22 120.7(3) . . . no
C20 C22 C21 120.0(3) . . . no
C2 C1 H1 119.00 . . . no
N1 C1 H1 119.00 . . . no
C1 C2 H2 121.00 . . . no
C3 C2 H2 121.00 . . . no
C4 C3 H3 120.00 . . . no
C2 C3 H3 120.00 . . . no
C5 C4 H4 121.00 . . . no
C3 C4 H4 121.00 . . . no
C6 C7 H7 121.00 . . . no
C8 C7 H7 121.00 . . . no
C7 C8 H8 120.00 . . . no
C9 C8 H8 120.00 . . . no
C10 C9 H9 121.00 . . . no
C8 C9 H9 121.00 . . . no
C9 C10 H10 119.00 . . . no
N2 C10 H10 119.00 . . . no
C11 C12 H12 120.00 . . 1_554 no
C14 C12 H12 121.00 1_565 . 1_554 no
C11 C13 H13 120.00 . . 1_554 no
C15 C13 H13 120.00 1_565 . 1_554 no
C12 C14 H14 120.00 1_545 . 1_544 no
C16 C14 H14 120.00 . . 1_544 no
C16 C15 H15 120.00 . . 1_544 no
C13 C15 H15 120.00 1_545 . 1_544 no
C15 C16 H16 120.00 . . 1_544 no
C14 C16 H16 120.00 . . 1_544 no
C20 C18 H18 120.00 . . 1_554 no
C17 C18 H18 120.00 . . 1_554 no
C17 C19 H19 120.00 . . 1_554 no
C21 C19 H19 121.00 . . 1_554 no
C18 C20 H20 120.00 . . 1_554 no
C22 C20 H20 120.00 . . 1_554 no
C19 C21 H21 120.00 . . 1_554 no
C22 C21 H21 120.00 . . 1_554 no
C21 C22 H22 120.00 . . 1_554 no
C20 C22 H22 120.00 . . 1_554 no
N3 C23 C24 122.1(2) . . . yes
C23 C24 C25 118.9(3) . . . no
C24 C25 C26 119.2(3) . . . no
C25 C26 C27 119.4(2) . . . no
N3 C27 C26 120.9(2) . . . yes
N3 C27 C28 114.4(2) . . . yes
C26 C27 C28 124.7(2) . . . no
N4 C28 C27 113.6(2) 1_455 . . yes
C27 C28 C29 124.9(2) . . 1_455 no
N4 C28 C29 121.5(2) 1_455 . 1_455 yes
C28 C29 C30 119.1(2) 1_655 . . no
C29 C30 C31 119.3(2) . . . no
C30 C31 C32 119.1(3) . . . no
N4 C32 C31 121.9(2) . . . yes
As3 C33 C34 122.96(19) . . . yes
As3 C33 C35 116.0(2) . . 1_655 yes
C34 C33 C35 121.0(2) . . 1_655 no
C33 C34 C37 118.9(3) . . . no
C33 C35 C36 119.2(3) 1_455 . 1_455 no
C35 C36 C38 120.4(3) 1_655 . . no
C34 C37 C38 120.4(3) . . . no
C36 C38 C37 120.0(2) . . . no
As4 C39 C40 121.25(19) . . . yes
As4 C39 C41 118.08(17) . . . yes
C40 C39 C41 120.7(2) . . . no
C39 C40 C42 119.7(3) . . . no
C39 C41 C43 119.3(2) . . . no
C40 C42 C44 119.6(2) . . . no
C41 C43 C44 119.9(2) . . . no
C42 C44 C43 120.8(2) . . . no
N3 C23 H23 119.00 . . . no
C24 C23 H23 119.00 . . . no
C23 C24 H24 121.00 . . . no
C25 C24 H24 121.00 . . . no
C24 C25 H25 120.00 . . . no
C26 C25 H25 120.00 . . . no
C25 C26 H26 120.00 . . . no
C27 C26 H26 120.00 . . . no
C30 C29 H29 120.00 . . 1_655 no
C28 C29 H29 120.00 1_655 . 1_655 no
C29 C30 H30 120.00 . . 1_655 no
C31 C30 H30 120.00 . . 1_655 no
C30 C31 H31 120.00 . . 1_655 no
C32 C31 H31 120.00 . . 1_655 no
N4 C32 H32 119.00 . . 1_655 no
C31 C32 H32 119.00 . . 1_655 no
C33 C34 H34 121.00 . . 1_655 no
C37 C34 H34 121.00 . . 1_655 no
C33 C35 H35 120.00 1_455 . . no
C36 C35 H35 120.00 1_455 . . no
C38 C36 H36 120.00 . . 1_655 no
C35 C36 H36 120.00 1_655 . 1_655 no
C34 C37 H37 120.00 . . 1_655 no
C38 C37 H37 120.00 . . 1_655 no
C36 C38 H38 120.00 . . 1_655 no
C37 C38 H38 120.00 . . 1_655 no
C39 C40 H40 120.00 . . 1_545 no
C42 C40 H40 120.00 . . 1_545 no
C39 C41 H41 120.00 . . 1_545 no
C43 C41 H41 120.00 . . 1_545 no
C40 C42 H42 120.00 . . 1_545 no
C44 C42 H42 120.00 . . 1_545 no
C41 C43 H43 120.00 . . 1_545 no
C44 C43 H43 120.00 . . 1_545 no
C42 C44 H44 120.00 . . 1_545 no
C43 C44 H44 120.00 . . 1_545 no

loop_
_geom_bond_atom_site_label_1
_geom_bond_atom_site_label_2
_geom_bond_distance
_geom_bond_site_symmetry_1
_geom_bond_site_symmetry_2
_geom_bond_publ_flag
As1 Cu1 3.0536(7) . . yes
As1 O2 1.6844(19) . . yes
As1 O3 1.7003(19) . . yes
As1 O4 1.7146(17) . 1_556 yes
As1 C11 1.908(2) . 1_556 yes
As2 O7 1.6713(19) . . yes
As2 O8 1.731(2) . . yes
As2 C17 1.917(2) . . yes
As2 O1 1.6703(17) . 1_554 yes
As3 O10 1.6735(18) . . yes
As3 C33 1.902(2) . . yes
As3 O9 1.711(2) . . yes
As3 O11 1.6795(19) . 1_665 yes
As4 C39 1.908(2) . . yes
As4 O16 1.6932(18) . . yes
As4 O14 1.695(2) . . yes
As4 O15 1.6988(17) . . yes
Cu1 O2 1.9353(18) . . yes
Cu1 N1 2.030(2) . . yes
Cu1 N2 1.990(2) . . yes
Cu1 O5 1.9864(19) . 2_666 yes
Cu1 O1 2.2028(19) . . yes
Cu2 O9 2.2256(18) . 2_676 yes
Cu2 N3 1.974(2) . . yes
Cu2 O10 1.8942(19) . 1_455 yes
Cu2 O17 2.1007(19) . 2_666 yes
Cu2 N4 2.020(2) . 1_455 yes
V1 O7 2.016(2) . . yes
V1 O5 1.749(2) . 1_455 yes
V1 O6 1.6085(17) . . yes
V1 O4 1.9522(18) . . yes
V1 O5 2.3198(17) . 2_665 yes
V1 O3 1.9978(18) . 2_566 yes
V2 O12 1.6933(19) . . yes
V2 O11 1.964(2) . . yes
V2 O9 2.0578(18) . 2_666 yes
V2 O14 1.9764(19) . . yes
V2 O13 1.6022(19) . . yes
V3 O12 2.0320(19) . 2_656 yes
V3 O18 1.6243(17) . . yes
V3 O17 1.6561(19) . . yes
V3 O15 1.9997(19) . 2_656 yes
V3 O16 1.944(2) . . yes
O8 H8A 0.8400 . 1_554 no
N1 C5 1.356(3) . . yes
N1 C1 1.342(3) . . yes
N2 C6 1.358(3) . . yes
N2 C10 1.343(3) . . yes
N3 C23 1.338(3) . . yes
N3 C27 1.362(3) . . yes
N4 C28 1.354(3) . 1_655 yes
N4 C32 1.351(3) . . yes
C1 C2 1.385(4) . . no
C2 C3 1.389(5) . . no
C3 C4 1.386(5) . . no
C4 C5 1.390(4) . . no
C5 C6 1.483(3) . . no
C6 C7 1.392(3) . . no
C7 C8 1.388(4) . . no
C8 C9 1.389(4) . . no
C9 C10 1.387(3) . . no
C11 C13 1.385(4) . . no
C11 C12 1.393(4) . . no
C12 C14 1.399(4) . 1_565 no
C13 C15 1.393(5) . 1_565 no
C14 C16 1.385(5) . . no
C15 C16 1.381(5) . . no
C17 C18 1.386(4) . . no
C17 C19 1.385(4) . . no
C18 C20 1.397(4) . . no
C19 C21 1.395(5) . . no
C20 C22 1.379(4) . . no
C21 C22 1.385(5) . . no
C1 H1 0.9500 . . no
C2 H2 0.9500 . . no
C3 H3 0.9500 . . no
C4 H4 0.9500 . . no
C7 H7 0.9500 . . no
C8 H8 0.9500 . . no
C9 H9 0.9500 . . no
C10 H10 0.9500 . . no
C12 H12 0.9500 . 1_554 no
C13 H13 0.9500 . 1_554 no
C14 H14 0.9500 . 1_544 no
C15 H15 0.9500 . 1_544 no
C16 H16 0.9500 . 1_544 no
C18 H18 0.9500 . 1_554 no
C19 H19 0.9500 . 1_554 no
C20 H20 0.9500 . 1_554 no
C21 H21 0.9500 . 1_554 no
C22 H22 0.9500 . 1_554 no
C23 C24 1.389(4) . . no
C24 C25 1.388(4) . . no
C25 C26 1.384(4) . . no
C26 C27 1.392(3) . . no
C27 C28 1.483(3) . . no
C28 C29 1.392(3) . 1_455 no
C29 C30 1.388(4) . . no
C30 C31 1.388(4) . . no
C31 C32 1.385(4) . . no
C33 C34 1.392(4) . . no
C33 C35 1.400(4) . 1_655 no
C34 C37 1.399(4) . . no
C35 C36 1.389(4) . 1_455 no
C36 C38 1.393(5) . . no
C37 C38 1.390(5) . . no
C39 C40 1.394(3) . . no
C39 C41 1.392(4) . . no
C40 C42 1.388(3) . . no
C41 C43 1.396(3) . . no
C42 C44 1.393(4) . . no
C43 C44 1.382(3) . . no
C23 H23 0.9500 . . no
C24 H24 0.9500 . . no
C25 H25 0.9500 . . no
C26 H26 0.9500 . . no
C29 H29 0.9500 . 1_655 no
C30 H30 0.9500 . 1_655 no
C31 H31 0.9500 . 1_655 no
C32 H32 0.9500 . 1_655 no
C34 H34 0.9500 . 1_655 no
C35 H35 0.9500 . . no
C36 H36 0.9500 . 1_655 no
C37 H37 0.9500 . 1_655 no
C38 H38 0.9500 . 1_655 no
C40 H40 0.9500 . 1_545 no
C41 H41 0.9500 . 1_545 no
C42 H42 0.9500 . 1_545 no
C43 H43 0.9500 . 1_545 no
C44 H44 0.9500 . 1_545 no

loop_
_geom_hbond_atom_site_label_D
_geom_hbond_atom_site_label_H
_geom_hbond_atom_site_label_A
_geom_hbond_distance_DH
_geom_hbond_distance_HA
_geom_hbond_distance_DA
_geom_hbond_angle_DHA
_geom_hbond_site_symmetry_A
_geom_hbond_publ_flag
O8_e H8A O1 0.8400 1.7800 2.617(3) 172.00 2_667 yes
C1 H1 O2 0.9500 2.5800 3.092(3) 114.00 . yes
C10 H10 O3 0.9500 2.5600 3.508(3) 175.00 2_567 yes
C10 H10 O5 0.9500 2.5900 3.074(3) 112.00 2_666 yes
C16_g H16 O8 0.9500 2.3900 3.265(4) 153.00 1_566 yes
C23 H23 O14 0.9500 2.3900 3.329(3) 169.00 1_565 yes
C26 H26 O6 0.9500 2.2900 3.152(3) 151.00 . yes
C29_m H29 O6 0.9500 2.5200 3.449(3) 166.00 . yes
C32_m H32 O10 0.9500 2.4400 2.949(3) 113.00 1_455 yes
C36_m H36 O3 0.9500 2.5900 3.238(3) 126.00 . yes
C38_m H38 O7 0.9500 2.4500 3.305(3) 149.00 2_566 yes
C42_o H42 O13 0.9500 2.5600 3.410(3) 150.00 2_676 yes

loop_
_geom_torsion_atom_site_label_1
_geom_torsion_atom_site_label_2
_geom_torsion_atom_site_label_3
_geom_torsion_atom_site_label_4
_geom_torsion
_geom_torsion_site_symmetry_1
_geom_torsion_site_symmetry_2
_geom_torsion_site_symmetry_3
_geom_torsion_site_symmetry_4
_geom_torsion_publ_flag
O3 As1 O2 Cu1 -68.79(12) . . . . no
O4 As1 O2 Cu1 56.99(12) 1_556 . . . no
C11 As1 O2 Cu1 172.15(10) 1_556 . . . no
Cu1 As1 O3 V1 31.80(8) . . . 2_566 no
O2 As1 O3 V1 64.49(11) . . . 2_566 no
O4 As1 O3 V1 -61.77(11) 1_556 . . 2_566 no
C11 As1 O3 V1 -175.09(10) 1_556 . . 2_566 no
Cu1 As1 O4 V1 -58.64(11) . . 1_556 1_556 no
O2 As1 O4 V1 -87.47(13) . . 1_556 1_556 no
O3 As1 O4 V1 39.21(14) . . 1_556 1_556 no
Cu1 As1 C11 C12 129.84(19) . . 1_556 1_556 no
Cu1 As1 C11 C13 -53.2(3) . . 1_556 1_556 no
O2 As1 C11 C12 122.1(2) . . 1_556 1_556 no
O2 As1 C11 C13 -60.9(2) . . 1_556 1_556 no
O3 As1 C11 C12 -0.3(2) . . 1_556 1_556 no
O3 As1 C11 C13 176.7(2) . . 1_556 1_556 no
C11 As1 Cu1 O1 68.58(14) 1_556 . . . no
O3 As1 Cu1 O2 119.88(12) . . . . no
O4 As1 Cu1 O2 -128.89(13) 1_556 . . . no
C11 As1 Cu1 O2 -12.69(17) 1_556 . . . no
O2 As1 Cu1 N1 -15.90(13) . . . . no
O3 As1 Cu1 N1 103.98(10) . . . . no
O4 As1 Cu1 N1 -144.78(10) 1_556 . . . no
C11 As1 Cu1 N1 -28.58(15) 1_556 . . . no
O2 As1 Cu1 N2 -170.29(18) . . . . no
O3 As1 Cu1 N2 -50.42(16) . . . . no
O4 As1 Cu1 N2 60.82(16) 1_556 . . . no
C11 As1 Cu1 N2 177.02(19) 1_556 . . . no
O2 As1 Cu1 O1 81.26(12) . . . . no
O3 As1 Cu1 O1 -158.86(8) . . . . no
O4 As1 Cu1 O1 -47.62(8) 1_556 . . . no
C11 As1 Cu1 O5 179.11(14) 1_556 . . 2_666 no
O4 As1 Cu1 O5 62.91(9) 1_556 . . 2_666 no
O2 As1 Cu1 O5 -168.20(12) . . . 2_666 no
O3 As1 Cu1 O5 -48.33(8) . . . 2_666 no
C17 As2 O7 V1 49.04(17) . . . . no
O1 As2 O7 V1 -77.82(15) 1_554 . . . no
O7 As2 C17 C18 -146.6(2) . . . . no
O7 As2 C17 C19 35.8(3) . . . . no
O1 As2 C17 C19 164.1(2) 1_554 . . . no
O7 As2 O1 Cu1 26.91(13) . . 1_554 1_554 no
O8 As2 O1 Cu1 141.39(10) . . 1_554 1_554 no
C17 As2 O1 Cu1 -102.81(12) . . 1_554 1_554 no
O8 As2 C17 C18 100.3(2) . . . . no
O8 As2 C17 C19 -77.3(3) . . . . no
O1 As2 C17 C18 -18.3(3) 1_554 . . . no
O8 As2 O7 V1 163.52(13) . . . . no
O10 As3 O9 V2 14.03(14) . . . 2_666 no
O10 As3 O9 Cu2 -141.11(10) . . . 2_676 no
C33 As3 O9 V2 -104.27(12) . . . 2_666 no
C33 As3 O9 Cu2 100.60(11) . . . 2_676 no
O11 As3 O9 V2 140.51(11) 1_665 . . 2_666 no
O11 As3 O9 Cu2 -14.62(12) 1_665 . . 2_676 no
O9 As3 O10 Cu2 79.79(14) . . . 1_655 no
C33 As3 O10 Cu2 -158.17(12) . . . 1_655 no
O11 As3 O10 Cu2 -40.94(15) 1_665 . . 1_655 no
O9 As3 C33 C34 12.4(2) . . . . no
O9 As3 C33 C35 -170.53(16) . . . 1_655 no
O10 As3 C33 C34 -107.9(2) . . . . no
O10 As3 C33 C35 69.10(19) . . . 1_655 no
O11 As3 C33 C34 128.1(2) 1_665 . . . no
O11 As3 C33 C35 -54.9(2) 1_665 . . 1_655 no
O9 As3 O11 V2 -85.71(15) . . 1_665 1_665 no
O10 As3 O11 V2 36.92(17) . . 1_665 1_665 no
C33 As3 O11 V2 154.52(14) . . 1_665 1_665 no
O15 As4 O14 V2 44.01(13) . . . . no
O16 As4 O14 V2 167.19(10) . . . . no
C39 As4 O14 V2 -76.52(13) . . . . no
O14 As4 O15 V3 0.16(13) . . . 2_656 no
O16 As4 O15 V3 -117.99(11) . . . 2_656 no
C39 As4 O15 V3 123.13(11) . . . 2_656 no
O14 As4 O16 V3 -124.64(12) . . . . no
O15 As4 O16 V3 -1.82(15) . . . . no
C39 As4 O16 V3 116.64(13) . . . . no
O14 As4 C39 C40 -56.8(3) . . . . no
O14 As4 C39 C41 123.4(2) . . . . no
O15 As4 C39 C40 179.5(2) . . . . no
O15 As4 C39 C41 -0.3(2) . . . . no
O16 As4 C39 C41 -122.5(2) . . . . no
O16 As4 C39 C40 57.3(3) . . . . no
N1 Cu1 O1 As2 173.91(11) . . . 1_556 no
N2 Cu1 O1 As2 -105.11(11) . . . 1_556 no
O5 Cu1 O1 As2 -11.47(12) 2_666 . . 1_556 no
O1 Cu1 O2 As1 -102.72(11) . . . . no
N1 Cu1 O2 As1 166.78(11) . . . . no
O5 Cu1 O2 As1 10.14(11) 2_666 . . . no
As1 Cu1 N1 C1 11.7(3) . . . . no
As1 Cu1 N1 C5 -175.91(15) . . . . no
O1 Cu1 N1 C1 -90.9(2) . . . . no
O1 Cu1 N1 C5 81.51(19) . . . . no
O2 Cu1 N1 C1 3.8(2) . . . . no
O2 Cu1 N1 C5 176.19(18) . . . . no
N2 Cu1 N1 C1 -179.7(2) . . . . no
N2 Cu1 N1 C5 -7.27(18) . . . . no
O2 Cu1 O1 As2 79.37(11) . . . 1_556 no
O5 Cu1 N1 C5 -86.0(3) 2_666 . . . no
As1 Cu1 N2 C6 161.94(13) . . . . no
As1 Cu1 N2 C10 -19.8(3) . . . . no
O1 Cu1 N2 C6 -87.02(19) . . . . no
O1 Cu1 N2 C10 91.2(2) . . . . no
N1 Cu1 N2 C6 3.31(19) . . . . no
N1 Cu1 N2 C10 -178.5(2) . . . . no
O5 Cu1 N2 C6 160.14(19) 2_666 . . . no
O5 Cu1 N2 C10 -21.6(2) 2_666 . . . no
As1 Cu1 O5 V1 -70.48(8) . . 2_666 1_556 no
As1 Cu1 O5 V1 77.73(10) . . 2_666 2_566 no
O1 Cu1 O5 V1 18.25(11) . . 2_666 1_556 no
O1 Cu1 O5 V1 166.47(10) . . 2_666 2_566 no
O2 Cu1 O5 V1 -76.36(10) . . 2_666 1_556 no
O5 Cu1 N1 C1 101.6(3) 2_666 . . . no
As1 Cu1 O1 As2 49.61(10) . . . 1_556 no
N1 Cu1 O5 V1 -175.28(16) . . 2_666 1_556 no
N1 Cu1 O5 V1 -27.1(3) . . 2_666 2_566 no
N2 Cu1 O5 V1 108.57(10) . . 2_666 1_556 no
N2 Cu1 O5 V1 -103.21(12) . . 2_666 2_566 no
O2 Cu1 O5 V1 71.86(12) . . 2_666 2_566 no
O9 Cu2 N3 C23 29.7(2) 2_676 . . . no
N3 Cu2 N4 C28 -1.32(19) . . 1_455 . no
N3 Cu2 N4 C32 172.4(2) . . 1_455 1_455 no
O9 Cu2 N3 C27 -146.90(19) 2_676 . . . no
O17 Cu2 N4 C28 -93.68(19) 2_666 . 1_455 . no
O9 Cu2 N4 C28 78.4(3) 2_676 . 1_455 . no
N3 Cu2 O9 V2 -115.40(11) . . 2_676 1_565 no
N3 Cu2 O9 As3 86.98(12) . . 2_676 2_676 no
N4 Cu2 N3 C23 -176.5(2) 1_455 . . . no
N4 Cu2 N3 C27 6.90(19) 1_455 . . . no
O10 Cu2 N4 C28 174.52(19) 1_455 . 1_455 . no
O17 Cu2 N3 C27 132.29(19) 2_666 . . . no
O17 Cu2 N3 C23 -51.2(2) 2_666 . . . no
O6 V1 O5 Cu1 -26.94(13) . . 1_455 2_566 no
O4 V1 O5 Cu1 -128.64(11) . . 1_455 2_566 no
O6 V1 O4 As1 -155.09(12) . . . 1_554 no
O7 V1 O4 As1 109.50(12) . . . 1_554 no
O5 V1 O4 As1 -52.06(13) 1_455 . . 1_554 no
O3 V1 O4 As1 49.1(3) 2_566 . . 1_554 no
O5 V1 O4 As1 24.99(11) 2_665 . . 1_554 no
O4 V1 O7 As2 -7.27(14) . . . . no
O6 V1 O7 As2 -107.48(15) . . . . no
O3 V1 O7 As2 152.54(15) 2_566 . . . no
O5 V1 O7 As2 71.91(14) 2_665 . . . no
O7 V1 O3 As1 -162.10(10) . . 2_566 2_566 no
O4 V1 O3 As1 -100.4(2) . . 2_566 2_566 no
O6 V1 O3 As1 103.82(11) . . 2_566 2_566 no
O4 V1 O5 Cu1 57.37(10) . . 2_665 1_554 no
O7 V1 O5 Cu1 -31.70(10) . . 2_665 1_554 no
O14 V2 O9 Cu2 99.03(10) . . 2_666 1_545 no
O12 V2 O14 As4 -10.66(11) . . . . no
O13 V2 O14 As4 95.42(12) . . . . no
O9 V2 O14 As4 -149.06(11) 2_666 . . . no
O11 V2 O9 Cu2 -71.94(10) . . 2_666 1_545 no
O11 V2 O9 As3 84.43(12) . . 2_666 2_666 no
O12 V2 O9 Cu2 17.39(17) . . 2_666 1_545 no
O12 V2 O9 As3 173.75(11) . . 2_666 2_666 no
O13 V2 O9 Cu2 -166.71(10) . . 2_666 1_545 no
O13 V2 O9 As3 -10.35(16) . . 2_666 2_666 no
O12 V2 O11 As3 -119.61(14) . . . 1_445 no
O13 V2 O11 As3 134.28(14) . . . 1_445 no
O9 V2 O11 As3 18.19(14) 2_666 . . 1_445 no
O11 V2 O12 V3 93.25(10) . . . 2_656 no
O13 V2 O12 V3 -168.94(10) . . . 2_656 no
O14 V2 O12 V3 -69.61(10) . . . 2_656 no
O9 V2 O12 V3 7.26(17) 2_666 . . 2_656 no
O14 V2 O9 As3 -104.61(12) . . 2_666 2_666 no
O17 V3 O12 V2 15.29(11) . . 2_656 2_656 no
O16 V3 O15 As4 -132.62(11) . . 2_656 2_656 no
O17 V3 O15 As4 -33.66(14) . . 2_656 2_656 no
O18 V3 O12 V2 126.89(12) . . 2_656 2_656 no
O17 V3 O16 As4 -65.74(14) . . . . no
O18 V3 O16 As4 -178.65(13) . . . . no
O15 V3 O16 As4 51.11(12) 2_656 . . . no
O18 V3 O15 As4 135.51(12) . . 2_656 2_656 no
C5 N1 C1 C2 -1.4(4) . . . . no
Cu1 N1 C5 C4 -170.3(2) . . . . no
Cu1 N1 C1 C2 170.7(2) . . . . no
C1 N1 C5 C6 -177.4(2) . . . . no
C1 N1 C5 C4 2.7(4) . . . . no
Cu1 N1 C5 C6 9.6(3) . . . . no
Cu1 N2 C6 C7 -178.2(2) . . . . no
Cu1 N2 C6 C5 0.9(3) . . . . no
Cu1 N2 C10 C9 179.8(2) . . . . no
C10 N2 C6 C5 -177.5(2) . . . . no
C10 N2 C6 C7 3.5(4) . . . . no
C6 N2 C10 C9 -2.1(4) . . . . no
C27 N3 C23 C24 3.1(4) . . . . no
Cu2 N3 C27 C26 171.93(19) . . . . no
Cu2 N3 C27 C28 -10.9(3) . . . . no
C23 N3 C27 C26 -4.9(4) . . . . no
C23 N3 C27 C28 172.3(2) . . . . no
Cu2 N3 C23 C24 -173.4(2) . . . . no
Cu2 N4 C32 C31 -171.7(2) 1_655 . . . no
C32 N4 C28 C29 -1.5(4) . . 1_655 . no
C32 N4 C28 C27 -178.1(2) . . 1_655 1_655 no
Cu2 N4 C28 C29 172.6(2) 1_655 . 1_655 . no
C28 N4 C32 C31 1.7(4) 1_655 . . . no
N1 C1 C2 C3 -1.1(4) . . . . no
C1 C2 C3 C4 2.3(5) . . . . no
C2 C3 C4 C5 -1.1(5) . . . . no
C3 C4 C5 C6 178.6(3) . . . . no
C3 C4 C5 N1 -1.5(4) . . . . no
N1 C5 C6 N2 -7.0(3) . . . . no
N1 C5 C6 C7 172.0(3) . . . . no
C4 C5 C6 N2 172.9(3) . . . . no
C4 C5 C6 C7 -8.1(4) . . . . no
N2 C6 C7 C8 -2.5(4) . . . . no
C5 C6 C7 C8 178.6(3) . . . . no
C6 C7 C8 C9 0.1(5) . . . . no
C7 C8 C9 C10 1.3(5) . . . . no
C8 C9 C10 N2 -0.3(5) . . . . no
As1 C11 C13 C15 -175.9(2) 1_554 . . 1_565 no
C13 C11 C12 C14 -1.3(4) . . . 1_565 no
As1 C11 C12 C14 175.6(2) 1_554 . . 1_565 no
C12 C11 C13 C15 1.1(4) . . . 1_565 no
C11 C12 C14 C16 0.3(4) . . 1_565 1_565 no
C11 C13 C15 C16 0.1(5) . . 1_565 1_565 no
C12 C14 C16 C15 0.9(5) 1_545 . . . no
C13 C15 C16 C14 -1.1(5) 1_545 . . . no
As2 C17 C18 C20 -177.4(3) . . . . no
As2 C17 C19 C21 177.6(3) . . . . no
C18 C17 C19 C21 0.0(5) . . . . no
C19 C17 C18 C20 0.2(5) . . . . no
C17 C18 C20 C22 -0.5(5) . . . . no
C17 C19 C21 C22 0.2(5) . . . . no
C18 C20 C22 C21 0.7(6) . . . . no
C19 C21 C22 C20 -0.5(6) . . . . no
N3 C23 C24 C25 0.8(5) . . . . no
C23 C24 C25 C26 -2.9(5) . . . . no
C24 C25 C26 C27 1.2(5) . . . . no
C25 C26 C27 N3 2.7(4) . . . . no
C25 C26 C27 C28 -174.1(3) . . . . no
N3 C27 C28 N4 9.7(3) . . . 1_455 no
N3 C27 C28 C29 -166.7(2) . . . 1_455 no
C26 C27 C28 N4 -173.3(2) . . . 1_455 no
C26 C27 C28 C29 10.3(4) . . . 1_455 no
C27 C28 C29 C30 176.4(3) . . 1_455 1_455 no
C28 C29 C30 C31 1.0(5) 1_655 . . . no
C29 C30 C31 C32 -0.8(5) . . . . no
C30 C31 C32 N4 -0.5(5) . . . . no
As3 C33 C34 C37 178.25(17) . . . . no
C35 C33 C34 C37 1.4(3) 1_655 . . . no
As3 C33 C35 C36 -177.80(18) . . 1_655 . no
C34 C33 C35 C36 -0.7(3) . . 1_655 . no
C33 C34 C37 C38 -0.8(3) . . . . no
C35 C36 C38 C37 1.1(4) 1_655 . . . no
C34 C37 C38 C36 -0.5(4) . . . . no
As4 C39 C40 C42 -177.9(3) . . . . no
C41 C39 C40 C42 1.9(5) . . . . no
As4 C39 C41 C43 177.8(2) . . . . no
C40 C39 C41 C43 -2.0(4) . . . . no
C39 C40 C42 C44 -0.5(5) . . . . no
C39 C41 C43 C44 0.7(5) . . . . no
C40 C42 C44 C43 -0.8(5) . . . . no
C41 C43 C44 C42 0.7(5) . . . . no
